data_1508534
loop_
_publ_author_name
'Luo, Xiaoliang'
'Zhao, Weijun'
'Shi, Junqing'
'Li, Cuihong'
'Liu, Zhengping'
'Bo, Zhishan'
'Dong, Yong Qiang'
'Tang, Ben Zhong'

_publ_section_title
;
 Reversible Switching Emissions of Tetraphenylethene Derivatives among
 Multiple Colors with Solvent Vapor, Mechanical, and Thermal Stimuli
;
_journal_issue 41
_journal_name_full 'The Journal of Physical Chemistry C'
_journal_page_first 21967
_journal_paper_doi 10.1021/jp306908u
_journal_volume 116
_journal_year 2012
_chemical_formula_moiety 'C38 H44 O4'
_chemical_formula_sum 'C38 H44 O4'
_chemical_formula_weight 564.73
_chemical_name_systematic
;

 ?

;
_space_group_IT_number 2
_symmetry_cell_setting triclinic
_symmetry_space_group_name_Hall '-P 1'
_symmetry_space_group_name_H-M 'P -1'
_atom_sites_solution_hydrogens geom
_atom_sites_solution_primary direct
_atom_sites_solution_secondary difmap
_audit_creation_method SHELXL-97
_cell_angle_alpha 86.970(2)
_cell_angle_beta 85.990(2)
_cell_angle_gamma 88.859(2)
_cell_formula_units_Z 2
_cell_length_a 9.4067(12)
_cell_length_b 10.9795(14)
_cell_length_c 15.662(2)
_cell_measurement_reflns_used 2095
_cell_measurement_temperature 150(2)
_cell_measurement_theta_max 26.52
_cell_measurement_theta_min 2.61
_cell_volume 1611.2(4)
_computing_cell_refinement 'Bruker SMART'
_computing_data_collection 'Bruker SMART'
_computing_data_reduction 'Bruker SAINT'
_computing_molecular_graphics 'Bruker SHELXTL'
_computing_publication_material 'Bruker SHELXTL'
_computing_structure_refinement 'SHELXL-97 (Sheldrick, 1997)'
_computing_structure_solution 'SHELXS-97 (Sheldrick, 1990)'
_diffrn_ambient_temperature 150(2)
_diffrn_measured_fraction_theta_full 0.990
_diffrn_measured_fraction_theta_max 0.990
_diffrn_measurement_device_type 'CCD area detector'
_diffrn_measurement_method 'phi and omega scans'
_diffrn_radiation_monochromator graphite
_diffrn_radiation_source 'fine-focus sealed tube'
_diffrn_radiation_type MoK\a
_diffrn_radiation_wavelength 0.71073
_diffrn_reflns_av_R_equivalents 0.0225
_diffrn_reflns_av_sigmaI/netI 0.0472
_diffrn_reflns_limit_h_max 11
_diffrn_reflns_limit_h_min -10
_diffrn_reflns_limit_k_max 13
_diffrn_reflns_limit_k_min -13
_diffrn_reflns_limit_l_max 18
_diffrn_reflns_limit_l_min -13
_diffrn_reflns_number 8202
_diffrn_reflns_theta_full 25.25
_diffrn_reflns_theta_max 25.25
_diffrn_reflns_theta_min 1.86
_exptl_absorpt_coefficient_mu 0.074
_exptl_absorpt_correction_T_max 0.9782
_exptl_absorpt_correction_T_min 0.9605
_exptl_absorpt_correction_type multi-scan
_exptl_absorpt_process_details SADABS
_exptl_crystal_colour colourless
_exptl_crystal_density_diffrn 1.164
_exptl_crystal_density_method 'not measured'
_exptl_crystal_description block
_exptl_crystal_F_000 608
_exptl_crystal_size_max 0.55
_exptl_crystal_size_mid 0.38
_exptl_crystal_size_min 0.30
_refine_diff_density_max 0.184
_refine_diff_density_min -0.246
_refine_diff_density_rms 0.058
_refine_ls_extinction_method none
_refine_ls_goodness_of_fit_ref 1.049
_refine_ls_hydrogen_treatment constr
_refine_ls_matrix_type full
_refine_ls_number_parameters 383
_refine_ls_number_reflns 5791
_refine_ls_number_restraints 0
_refine_ls_restrained_S_all 1.049
_refine_ls_R_factor_all 0.0644
_refine_ls_R_factor_gt 0.0474
_refine_ls_shift/su_max 0.001
_refine_ls_shift/su_mean 0.000
_refine_ls_structure_factor_coef Fsqd
_refine_ls_weighting_details 'calc w=1/[\s^2^(Fo^2^)+(0.0557P)^2^+0.0976P] where P=(Fo^2^+2Fc^2^)/3'
_refine_ls_weighting_scheme calc
_refine_ls_wR_factor_gt 0.1091
_refine_ls_wR_factor_ref 0.1188
_reflns_number_gt 4358
_reflns_number_total 5791
_reflns_threshold_expression >2sigma(I)
_cod_data_source_file jp306908u_si_001.cif
_cod_data_source_block 101206b_0m
_cod_depositor_comments
;
The following automatic conversions were performed:

'_symmetry_cell_setting' value 'Triclinic' changed to 'triclinic'
according to /home/saulius/struct/CIF-dictionaries/cif_core.dic
dictionary named 'cif_core.dic' version 2.4.2 from
2011-04-26.

'_exptl_absorpt_correction_type' value 'Multi-scan'
changed to 'multi-scan' according to
/home/saulius/struct/CIF-dictionaries/cif_core.dic dictionary named
'cif_core.dic' version 2.4.2 from 2011-04-26.

Automatic conversion script
Id: cif_fix_values 1891 2012-01-12 08:04:46Z andrius 
;
_cod_original_sg_symbol_H-M P-1
_cod_database_code 1508534

loop_
_symmetry_equiv_pos_as_xyz
'x, y, z'
'-x, -y, -z'

loop_
_atom_site_label
_atom_site_type_symbol
_atom_site_fract_x
_atom_site_fract_y
_atom_site_fract_z
_atom_site_U_iso_or_equiv
_atom_site_adp_type
_atom_site_occupancy
_atom_site_symmetry_multiplicity
_atom_site_calc_flag
_atom_site_refinement_flags
C1 C 1.4352(2) -0.41208(18) 0.28493(13) 0.0442(5) Uani 1 1 d .
H1A H 1.3922 -0.3815 0.2326 0.066 Uiso 1 1 calc R
H1B H 1.4722 -0.4952 0.2774 0.066 Uiso 1 1 calc R
H1C H 1.5133 -0.3590 0.2966 0.066 Uiso 1 1 calc R
C2 C 1.3241(2) -0.41302(16) 0.35910(12) 0.0319(4) Uani 1 1 d .
H2A H 1.3655 -0.4521 0.4103 0.038 Uiso 1 1 calc R
H2B H 1.2430 -0.4629 0.3454 0.038 Uiso 1 1 calc R
C3 C 1.26919(19) -0.28672(16) 0.38004(11) 0.0296(4) Uani 1 1 d .
H3A H 1.1970 -0.2918 0.4292 0.036 Uiso 1 1 calc R
H3B H 1.3484 -0.2357 0.3952 0.036 Uiso 1 1 calc R
C4 C 1.15004(17) -0.11921(14) 0.30780(11) 0.0231(4) Uani 1 1 d .
C5 C 1.11759(17) -0.06574(15) 0.22889(11) 0.0236(4) Uani 1 1 d .
H5 H 1.1377 -0.1087 0.1782 0.028 Uiso 1 1 calc R
C6 C 1.05632(17) 0.04927(14) 0.22386(11) 0.0234(4) Uani 1 1 d .
H6 H 1.0351 0.0847 0.1695 0.028 Uiso 1 1 calc R
C7 C 1.02471(16) 0.11498(14) 0.29719(11) 0.0220(4) Uani 1 1 d .
C8 C 1.05738(17) 0.05985(14) 0.37546(11) 0.0239(4) Uani 1 1 d .
H8 H 1.0353 0.1020 0.4263 0.029 Uiso 1 1 calc R
C9 C 1.12176(17) -0.05570(15) 0.38163(11) 0.0253(4) Uani 1 1 d .
H9 H 1.1459 -0.0904 0.4357 0.030 Uiso 1 1 calc R
C10 C 0.1221(2) 0.34502(19) 0.52499(15) 0.0510(6) Uani 1 1 d .
H10A H 0.1783 0.4149 0.5018 0.077 Uiso 1 1 calc R
H10B H 0.0475 0.3727 0.5667 0.077 Uiso 1 1 calc R
H10C H 0.0782 0.3072 0.4783 0.077 Uiso 1 1 calc R
C11 C 0.2186(2) 0.2526(2) 0.56867(14) 0.0462(5) Uani 1 1 d .
H11A H 0.2587 0.2907 0.6174 0.055 Uiso 1 1 calc R
H11B H 0.1606 0.1829 0.5923 0.055 Uiso 1 1 calc R
C12 C 0.33981(19) 0.20505(17) 0.51079(13) 0.0351(5) Uani 1 1 d .
H12A H 0.3947 0.1413 0.5420 0.042 Uiso 1 1 calc R
H12B H 0.3024 0.1690 0.4604 0.042 Uiso 1 1 calc R
C13 C 0.55397(17) 0.28224(15) 0.43561(11) 0.0250(4) Uani 1 1 d .
C14 C 0.64434(17) 0.38136(15) 0.41865(10) 0.0239(4) Uani 1 1 d .
H14 H 0.6165 0.4591 0.4386 0.029 Uiso 1 1 calc R
C15 C 0.77324(17) 0.36676(15) 0.37328(10) 0.0232(4) Uani 1 1 d .
H15 H 0.8344 0.4346 0.3638 0.028 Uiso 1 1 calc R
C16 C 0.81748(17) 0.25419(14) 0.34040(10) 0.0213(4) Uani 1 1 d .
C17 C 0.72545(18) 0.15718(15) 0.35844(11) 0.0264(4) Uani 1 1 d .
H17 H 0.7527 0.0795 0.3382 0.032 Uiso 1 1 calc R
C18 C 0.59469(18) 0.16965(15) 0.40515(11) 0.0270(4) Uani 1 1 d .
H18 H 0.5341 0.1016 0.4160 0.032 Uiso 1 1 calc R
C19 C 0.4966(2) 0.9408(2) 0.2130(2) 0.0730(9) Uani 1 1 d .
H19A H 0.4566 0.8607 0.2052 0.110 Uiso 1 1 calc R
H19B H 0.4242 1.0044 0.2031 0.110 Uiso 1 1 calc R
H19C H 0.5263 0.9438 0.2716 0.110 Uiso 1 1 calc R
C20 C 0.6237(2) 0.96156(17) 0.15009(16) 0.0488(6) Uani 1 1 d .
H20A H 0.5933 0.9560 0.0912 0.059 Uiso 1 1 calc R
H20B H 0.6590 1.0450 0.1553 0.059 Uiso 1 1 calc R
C21 C 0.74341(19) 0.87147(15) 0.16373(13) 0.0353(5) Uani 1 1 d .
H21A H 0.8264 0.8917 0.1234 0.042 Uiso 1 1 calc R
H21B H 0.7733 0.8740 0.2230 0.042 Uiso 1 1 calc R
C22 C 0.77990(18) 0.65326(15) 0.16771(11) 0.0242(4) Uani 1 1 d .
C23 C 0.91540(18) 0.66107(15) 0.19660(11) 0.0264(4) Uani 1 1 d .
H23 H 0.9553 0.7385 0.2033 0.032 Uiso 1 1 calc R
C24 C 0.99231(18) 0.55506(15) 0.21563(11) 0.0261(4) Uani 1 1 d .
H24 H 1.0859 0.5611 0.2340 0.031 Uiso 1 1 calc R
C25 C 0.93603(17) 0.44049(14) 0.20851(10) 0.0218(4) Uani 1 1 d .
C26 C 0.80123(17) 0.43483(15) 0.17649(10) 0.0235(4) Uani 1 1 d .
H26 H 0.7617 0.3575 0.1689 0.028 Uiso 1 1 calc R
C27 C 0.72467(18) 0.53943(15) 0.15580(11) 0.0249(4) Uani 1 1 d .
H27 H 0.6340 0.5336 0.1333 0.030 Uiso 1 1 calc R
C28 C 1.8368(2) 0.1845(2) -0.00128(14) 0.0503(6) Uani 1 1 d .
H28A H 1.8309 0.1799 0.0615 0.076 Uiso 1 1 calc R
H28B H 1.9370 0.1855 -0.0230 0.076 Uiso 1 1 calc R
H28C H 1.7906 0.1135 -0.0219 0.076 Uiso 1 1 calc R
C29 C 1.76238(19) 0.29978(19) -0.03290(12) 0.0396(5) Uani 1 1 d .
H29A H 1.8041 0.3702 -0.0072 0.048 Uiso 1 1 calc R
H29B H 1.7816 0.3098 -0.0958 0.048 Uiso 1 1 calc R
C30 C 1.60340(19) 0.30272(19) -0.01258(11) 0.0369(5) Uani 1 1 d .
H30A H 1.5631 0.3826 -0.0320 0.044 Uiso 1 1 calc R
H30B H 1.5583 0.2382 -0.0427 0.044 Uiso 1 1 calc R
C31 C 1.43713(17) 0.29437(15) 0.11135(11) 0.0241(4) Uani 1 1 d .
C32 C 1.41600(17) 0.27547(15) 0.19980(11) 0.0245(4) Uani 1 1 d .
H32 H 1.4949 0.2561 0.2330 0.029 Uiso 1 1 calc R
C33 C 1.28045(17) 0.28484(15) 0.23953(11) 0.0240(4) Uani 1 1 d .
H33 H 1.2674 0.2705 0.2999 0.029 Uiso 1 1 calc R
C34 C 1.16214(17) 0.31498(14) 0.19276(10) 0.0219(4) Uani 1 1 d .
C35 C 1.18692(18) 0.33554(16) 0.10470(11) 0.0300(4) Uani 1 1 d .
H35 H 1.1090 0.3584 0.0715 0.036 Uiso 1 1 calc R
C36 C 1.32130(18) 0.32389(17) 0.06370(11) 0.0312(4) Uani 1 1 d .
H36 H 1.3341 0.3361 0.0032 0.037 Uiso 1 1 calc R
C37 C 0.95592(17) 0.23857(14) 0.28926(10) 0.0223(4) Uani 1 1 d .
C38 C 1.01476(17) 0.32647(14) 0.23419(10) 0.0221(4) Uani 1 1 d .
O1 O 1.20688(13) -0.23488(10) 0.30509(7) 0.0294(3) Uani 1 1 d .
O2 O 0.42956(12) 0.30622(11) 0.48376(8) 0.0308(3) Uani 1 1 d .
O3 O 0.69305(12) 0.75193(10) 0.14914(8) 0.0304(3) Uani 1 1 d .
O4 O 1.57552(12) 0.28335(11) 0.07816(7) 0.0292(3) Uani 1 1 d .

loop_
_atom_site_aniso_label
_atom_site_aniso_U_11
_atom_site_aniso_U_22
_atom_site_aniso_U_33
_atom_site_aniso_U_23
_atom_site_aniso_U_13
_atom_site_aniso_U_12
C1 0.0487(13) 0.0359(11) 0.0460(13) 0.0002(9) 0.0042(10) 0.0157(10)
C2 0.0330(10) 0.0292(10) 0.0333(10) 0.0030(8) -0.0053(8) 0.0068(8)
C3 0.0320(10) 0.0294(10) 0.0270(10) 0.0032(8) -0.0047(8) 0.0065(8)
C4 0.0194(9) 0.0189(8) 0.0308(10) 0.0000(7) -0.0019(7) 0.0015(7)
C5 0.0246(9) 0.0237(9) 0.0230(9) -0.0046(7) -0.0019(7) -0.0007(7)
C6 0.0232(9) 0.0232(9) 0.0237(9) 0.0016(7) -0.0026(7) -0.0001(7)
C7 0.0167(8) 0.0215(9) 0.0273(9) 0.0003(7) 0.0005(7) -0.0009(7)
C8 0.0247(9) 0.0241(9) 0.0223(9) -0.0023(7) 0.0033(7) 0.0005(7)
C9 0.0258(9) 0.0257(9) 0.0238(9) 0.0030(7) -0.0010(7) 0.0014(7)
C10 0.0290(11) 0.0504(14) 0.0740(16) -0.0210(12) 0.0073(11) -0.0024(10)
C11 0.0331(11) 0.0556(14) 0.0485(13) -0.0070(10) 0.0141(10) -0.0107(10)
C12 0.0278(10) 0.0353(11) 0.0409(11) 0.0029(9) 0.0056(9) -0.0050(8)
C13 0.0184(9) 0.0321(10) 0.0239(9) 0.0002(7) 0.0004(7) 0.0033(7)
C14 0.0264(9) 0.0215(9) 0.0237(9) -0.0016(7) -0.0022(7) 0.0040(7)
C15 0.0236(9) 0.0235(9) 0.0225(9) -0.0002(7) 0.0002(7) -0.0026(7)
C16 0.0211(9) 0.0229(9) 0.0197(9) 0.0012(7) -0.0026(7) 0.0029(7)
C17 0.0262(9) 0.0229(9) 0.0297(10) -0.0018(7) -0.0006(8) 0.0035(7)
C18 0.0230(9) 0.0246(9) 0.0328(10) 0.0020(8) 0.0000(8) -0.0026(7)
C19 0.0410(13) 0.0318(13) 0.142(3) -0.0110(14) 0.0280(15) 0.0038(10)
C20 0.0381(12) 0.0226(10) 0.0838(17) 0.0098(10) -0.0024(12) 0.0042(9)
C21 0.0331(11) 0.0225(10) 0.0493(12) 0.0027(8) 0.0017(9) 0.0007(8)
C22 0.0258(9) 0.0231(9) 0.0228(9) 0.0019(7) 0.0011(7) 0.0054(7)
C23 0.0251(9) 0.0213(9) 0.0322(10) 0.0004(7) -0.0001(8) -0.0007(7)
C24 0.0197(9) 0.0281(10) 0.0304(10) 0.0018(8) -0.0026(7) -0.0020(7)
C25 0.0211(9) 0.0239(9) 0.0198(9) 0.0003(7) 0.0011(7) 0.0022(7)
C26 0.0236(9) 0.0222(9) 0.0246(9) -0.0021(7) -0.0001(7) -0.0008(7)
C27 0.0209(9) 0.0295(10) 0.0248(9) -0.0018(7) -0.0050(7) 0.0010(7)
C28 0.0385(12) 0.0713(16) 0.0389(12) -0.0024(11) 0.0103(10) 0.0118(11)
C29 0.0315(11) 0.0558(13) 0.0301(11) -0.0011(9) 0.0083(9) -0.0008(9)
C30 0.0327(11) 0.0556(13) 0.0212(10) 0.0002(9) 0.0043(8) -0.0004(9)
C31 0.0202(9) 0.0246(9) 0.0274(9) -0.0043(7) 0.0006(7) -0.0008(7)
C32 0.0198(9) 0.0286(9) 0.0251(9) 0.0001(7) -0.0027(7) 0.0027(7)
C33 0.0249(9) 0.0263(9) 0.0203(9) 0.0009(7) 0.0008(7) 0.0010(7)
C34 0.0215(9) 0.0181(8) 0.0258(9) 0.0002(7) -0.0005(7) 0.0008(7)
C35 0.0242(10) 0.0373(11) 0.0279(10) 0.0051(8) -0.0051(8) 0.0022(8)
C36 0.0276(10) 0.0443(11) 0.0211(9) 0.0026(8) -0.0005(8) 0.0013(8)
C37 0.0217(9) 0.0205(9) 0.0251(9) -0.0014(7) -0.0042(7) 0.0011(7)
C38 0.0212(9) 0.0217(9) 0.0237(9) -0.0024(7) -0.0020(7) 0.0004(7)
O1 0.0362(7) 0.0223(6) 0.0302(7) -0.0009(5) -0.0085(6) 0.0086(5)
O2 0.0219(6) 0.0325(7) 0.0368(7) -0.0021(6) 0.0074(6) -0.0012(5)
O3 0.0300(7) 0.0216(6) 0.0395(8) 0.0015(5) -0.0064(6) 0.0062(5)
O4 0.0195(6) 0.0435(8) 0.0242(7) -0.0019(5) 0.0023(5) -0.0003(5)

loop_
_atom_type_symbol
_atom_type_description
_atom_type_scat_dispersion_real
_atom_type_scat_dispersion_imag
_atom_type_scat_source
C C 0.0033 0.0016 'International Tables Vol C Tables 4.2.6.8 and 6.1.1.4'
H H 0.0000 0.0000 'International Tables Vol C Tables 4.2.6.8 and 6.1.1.4'
O O 0.0106 0.0060 'International Tables Vol C Tables 4.2.6.8 and 6.1.1.4'

loop_
_geom_angle_atom_site_label_1
_geom_angle_atom_site_label_2
_geom_angle_atom_site_label_3
_geom_angle
C2 C1 H1A 109.5
C2 C1 H1B 109.5
H1A C1 H1B 109.5
C2 C1 H1C 109.5
H1A C1 H1C 109.5
H1B C1 H1C 109.5
C1 C2 C3 113.14(15)
C1 C2 H2A 109.0
C3 C2 H2A 109.0
C1 C2 H2B 109.0
C3 C2 H2B 109.0
H2A C2 H2B 107.8
O1 C3 C2 107.07(14)
O1 C3 H3A 110.3
C2 C3 H3A 110.3
O1 C3 H3B 110.3
C2 C3 H3B 110.3
H3A C3 H3B 108.6
O1 C4 C9 125.25(15)
O1 C4 C5 115.03(14)
C9 C4 C5 119.70(15)
C6 C5 C4 120.29(15)
C6 C5 H5 119.9
C4 C5 H5 119.9
C5 C6 C7 121.40(16)
C5 C6 H6 119.3
C7 C6 H6 119.3
C8 C7 C6 117.47(15)
C8 C7 C37 122.73(15)
C6 C7 C37 119.80(15)
C7 C8 C9 121.93(15)
C7 C8 H8 119.0
C9 C8 H8 119.0
C4 C9 C8 119.18(16)
C4 C9 H9 120.4
C8 C9 H9 120.4
C11 C10 H10A 109.5
C11 C10 H10B 109.5
H10A C10 H10B 109.5
C11 C10 H10C 109.5
H10A C10 H10C 109.5
H10B C10 H10C 109.5
C12 C11 C10 114.23(18)
C12 C11 H11A 108.7
C10 C11 H11A 108.7
C12 C11 H11B 108.7
C10 C11 H11B 108.7
H11A C11 H11B 107.6
O2 C12 C11 107.56(15)
O2 C12 H12A 110.2
C11 C12 H12A 110.2
O2 C12 H12B 110.2
C11 C12 H12B 110.2
H12A C12 H12B 108.5
O2 C13 C18 125.21(15)
O2 C13 C14 115.36(15)
C18 C13 C14 119.43(15)
C15 C14 C13 120.21(15)
C15 C14 H14 119.9
C13 C14 H14 119.9
C14 C15 C16 121.98(15)
C14 C15 H15 119.0
C16 C15 H15 119.0
C17 C16 C15 116.48(15)
C17 C16 C37 121.32(15)
C15 C16 C37 122.20(14)
C16 C17 C18 122.48(16)
C16 C17 H17 118.8
C18 C17 H17 118.8
C13 C18 C17 119.40(16)
C13 C18 H18 120.3
C17 C18 H18 120.3
C20 C19 H19A 109.5
C20 C19 H19B 109.5
H19A C19 H19B 109.5
C20 C19 H19C 109.5
H19A C19 H19C 109.5
H19B C19 H19C 109.5
C21 C20 C19 113.02(18)
C21 C20 H20A 109.0
C19 C20 H20A 109.0
C21 C20 H20B 109.0
C19 C20 H20B 109.0
H20A C20 H20B 107.8
O3 C21 C20 107.99(15)
O3 C21 H21A 110.1
C20 C21 H21A 110.1
O3 C21 H21B 110.1
C20 C21 H21B 110.1
H21A C21 H21B 108.4
O3 C22 C23 124.52(15)
O3 C22 C27 115.96(15)
C23 C22 C27 119.52(15)
C22 C23 C24 119.61(15)
C22 C23 H23 120.2
C24 C23 H23 120.2
C25 C24 C23 121.71(16)
C25 C24 H24 119.1
C23 C24 H24 119.1
C24 C25 C26 117.62(15)
C24 C25 C38 121.83(14)
C26 C25 C38 120.55(14)
C27 C26 C25 121.22(15)
C27 C26 H26 119.4
C25 C26 H26 119.4
C26 C27 C22 120.17(15)
C26 C27 H27 119.9
C22 C27 H27 119.9
C29 C28 H28A 109.5
C29 C28 H28B 109.5
H28A C28 H28B 109.5
C29 C28 H28C 109.5
H28A C28 H28C 109.5
H28B C28 H28C 109.5
C30 C29 C28 114.61(17)
C30 C29 H29A 108.6
C28 C29 H29A 108.6
C30 C29 H29B 108.6
C28 C29 H29B 108.6
H29A C29 H29B 107.6
O4 C30 C29 108.59(15)
O4 C30 H30A 110.0
C29 C30 H30A 110.0
O4 C30 H30B 110.0
C29 C30 H30B 110.0
H30A C30 H30B 108.4
O4 C31 C36 124.96(15)
O4 C31 C32 115.71(14)
C36 C31 C32 119.32(15)
C33 C32 C31 120.18(15)
C33 C32 H32 119.9
C31 C32 H32 119.9
C32 C33 C34 121.45(15)
C32 C33 H33 119.3
C34 C33 H33 119.3
C35 C34 C33 117.05(15)
C35 C34 C38 120.44(15)
C33 C34 C38 122.51(15)
C36 C35 C34 122.24(16)
C36 C35 H35 118.9
C34 C35 H35 118.9
C35 C36 C31 119.72(16)
C35 C36 H36 120.1
C31 C36 H36 120.1
C38 C37 C16 123.74(14)
C38 C37 C7 120.36(14)
C16 C37 C7 115.78(14)
C37 C38 C25 122.69(14)
C37 C38 C34 122.59(14)
C25 C38 C34 114.71(13)
C4 O1 C3 118.25(13)
C13 O2 C12 117.70(13)
C22 O3 C21 117.95(13)
C31 O4 C30 118.01(13)

loop_
_geom_bond_atom_site_label_1
_geom_bond_atom_site_label_2
_geom_bond_distance
C1 C2 1.507(3)
C1 H1A 0.9800
C1 H1B 0.9800
C1 H1C 0.9800
C2 C3 1.514(2)
C2 H2A 0.9900
C2 H2B 0.9900
C3 O1 1.435(2)
C3 H3A 0.9900
C3 H3B 0.9900
C4 O1 1.3697(18)
C4 C9 1.389(2)
C4 C5 1.391(2)
C5 C6 1.378(2)
C5 H5 0.9500
C6 C7 1.400(2)
C6 H6 0.9500
C7 C8 1.389(2)
C7 C37 1.495(2)
C8 C9 1.396(2)
C8 H8 0.9500
C9 H9 0.9500
C10 C11 1.516(3)
C10 H10A 0.9800
C10 H10B 0.9800
C10 H10C 0.9800
C11 C12 1.509(3)
C11 H11A 0.9900
C11 H11B 0.9900
C12 O2 1.436(2)
C12 H12A 0.9900
C12 H12B 0.9900
C13 O2 1.3759(19)
C13 C18 1.386(2)
C13 C14 1.397(2)
C14 C15 1.373(2)
C14 H14 0.9500
C15 C16 1.408(2)
C15 H15 0.9500
C16 C17 1.391(2)
C16 C37 1.492(2)
C17 C18 1.395(2)
C17 H17 0.9500
C18 H18 0.9500
C19 C20 1.508(3)
C19 H19A 0.9800
C19 H19B 0.9800
C19 H19C 0.9800
C20 C21 1.503(2)
C20 H20A 0.9900
C20 H20B 0.9900
C21 O3 1.439(2)
C21 H21A 0.9900
C21 H21B 0.9900
C22 O3 1.3749(19)
C22 C23 1.388(2)
C22 C27 1.389(2)
C23 C24 1.388(2)
C23 H23 0.9500
C24 C25 1.387(2)
C24 H24 0.9500
C25 C26 1.399(2)
C25 C38 1.493(2)
C26 C27 1.380(2)
C26 H26 0.9500
C27 H27 0.9500
C28 C29 1.511(3)
C28 H28A 0.9800
C28 H28B 0.9800
C28 H28C 0.9800
C29 C30 1.507(3)
C29 H29A 0.9900
C29 H29B 0.9900
C30 O4 1.433(2)
C30 H30A 0.9900
C30 H30B 0.9900
C31 O4 1.3730(19)
C31 C36 1.387(2)
C31 C32 1.391(2)
C32 C33 1.384(2)
C32 H32 0.9500
C33 C34 1.400(2)
C33 H33 0.9500
C34 C35 1.390(2)
C34 C38 1.495(2)
C35 C36 1.384(2)
C35 H35 0.9500
C36 H36 0.9500
C37 C38 1.359(2)

loop_
_cod_related_entry_id
_cod_related_entry_code
_cod_related_entry_database
1 29370128 ChemSpider
